data_9001674
loop_
_publ_author_name
'Fleet M E'
'Pan Y'

_publ_section_title
;
 Site preference of rare earth elements in fluorapatite
 Sample: Dy-FAp
;
_journal_name_full 'American Mineralogist'
_journal_page_first 329
_journal_page_last 335
_journal_volume 80
_journal_year 1995
_chemical_formula_sum 'Ca4.584 Dy0.258 F Na0.158 O12 P2.874 Si0.12'
_chemical_name_mineral Fluorapatite
_space_group_IT_number 176
_symmetry_space_group_name_Hall '-P 6c'
_symmetry_space_group_name_H-M 'P 63/m'
_cell_angle_alpha 90
_cell_angle_beta 90
_cell_angle_gamma 120
_cell_length_a 9.3784
_cell_length_b 9.3784
_cell_length_c 6.8832
_cell_formula_units_Z 2
_cell_volume 524.298
_cod_original_formula_sum 'Ca4.584 Na.158 Dy.258 P2.874 Si.12 O12 F'
_cod_database_code 9001674

loop_
_symmetry_equiv_pos_as_xyz
x,y,z
-x+y,-x,1/2-z
x-y,x,1/2+z
y,-x+y,-z
-y,x-y,z
x,y,1/2-z
-x,-y,1/2+z
x-y,x,-z
-x+y,-x,z
-y,x-y,1/2-z
y,-x+y,1/2+z
-x,-y,-z

loop_
_atom_site_label
_atom_site_fract_x
_atom_site_fract_y
_atom_site_fract_z
_atom_site_occupancy
_atom_site_U_iso_or_equiv
Ca1 0.66667 0.33333 0.00049 0.88200 0.01001
Na1 0.66667 0.33333 0.00049 0.07900 0.01001
Dy1 0.66667 0.33333 0.00049 0.03900 0.01001
Ca2 0.99242 0.24285 0.25000 0.94000 0.00778
Dy2 0.99242 0.24285 0.25000 0.06000 0.00778
P 0.36839 0.39744 0.25000 0.95800 0.00550
Si 0.36839 0.39744 0.25000 0.04000 0.00550
O1 0.48380 0.32520 0.25000 1.00000 0.01115
O2 0.46690 0.58740 0.25000 1.00000 0.01279
O3 0.25610 0.34080 0.07110 1.00000 0.01456
F 0.00000 0.00000 0.25000 1.00000 0.02888

loop_
_cod_related_entry_id
_cod_related_entry_database
_cod_related_entry_code
1 AMCSD 0001726
2 AMCSD 0001730

loop_
_[local]_alternative_name_id
_[local]_alternative_name_type
_[local]_alternative_name_source
_[local]_alternative_name_source_id
_[local]_alternative_name_value
1 mineral AMCSD 0001726 "Fluorapatite"
2 mineral AMCSD 0001730 "Apatite-(CaF)"

_database_code_amcsd 0001726
